data_4121450
loop_
_publ_author_name
'Lee, Hong Geun'
'Milner, Phillip J.'
'Buchwald, Stephen L.'

_publ_section_title
;
 Pd-catalyzed nucleophilic fluorination of aryl bromides.
;
_journal_issue 10
_journal_name_full 'Journal of the American Chemical Society'
_journal_page_first 3792
_journal_page_last 3795
_journal_paper_doi 10.1021/ja5009739
_journal_volume 136
_journal_year 2014
_chemical_formula_sum 'C53 H73 O2 P'
_chemical_formula_weight 773.08
_chemical_name_systematic
; 
 ? 
;
_space_group_crystal_system triclinic
_space_group_IT_number 2
_space_group_name_Hall '-P 1'
_space_group_name_H-M_alt 'P -1'
_symmetry_space_group_name_Hall '-P 1'
_symmetry_space_group_name_H-M 'P -1'
_atom_sites_solution_hydrogens geom
_atom_sites_solution_primary direct
_atom_sites_solution_secondary difmap
_audit_creation_method SHELXL-2012
_cell_angle_alpha 89.3210(10)
_cell_angle_beta 71.7150(10)
_cell_angle_gamma 69.4330(10)
_cell_formula_units_Z 4
_cell_length_a 15.6470(7)
_cell_length_b 17.5051(8)
_cell_length_c 18.3972(9)
_cell_measurement_reflns_used 9857
_cell_measurement_temperature 100(2)
_cell_measurement_theta_max 31.60
_cell_measurement_theta_min 2.23
_cell_volume 4452.1(4)
_computing_cell_refinement 'SAINT 7.46A (Bruker-AXS, 2011)'
_computing_data_collection 'APEX2 v2011.4.0 (Bruker-AXS, 2011)'
_computing_data_reduction 'SAINT 7.46A (Bruker-AXS, 2011)'
_computing_molecular_graphics 'Bruker SHELXTL'
_computing_publication_material 'Bruker SHELXTL'
_computing_structure_refinement 'SHELXL-2012 (Sheldrick, 2012)'
_computing_structure_solution 'SHELXS-97 (Sheldrick, 2008)'
_diffrn_ambient_temperature 100(2)
_diffrn_detector_area_resol_mean 8.3
_diffrn_measured_fraction_theta_full 1.000
_diffrn_measured_fraction_theta_max 0.998
_diffrn_measurement_device_type 'Bruker Smart APEX2 CCD'
_diffrn_measurement_method '\f and \w scans'
_diffrn_radiation_type MoK\a
_diffrn_radiation_wavelength 0.71073
_diffrn_reflns_av_R_equivalents 0.0381
_diffrn_reflns_av_unetI/netI 0.0187
_diffrn_reflns_Laue_measured_fraction_full 1.000
_diffrn_reflns_Laue_measured_fraction_max 0.998
_diffrn_reflns_limit_h_max 22
_diffrn_reflns_limit_h_min -22
_diffrn_reflns_limit_k_max 25
_diffrn_reflns_limit_k_min -25
_diffrn_reflns_limit_l_max 26
_diffrn_reflns_limit_l_min -26
_diffrn_reflns_number 376614
_diffrn_reflns_point_group_measured_fraction_full 1.000
_diffrn_reflns_point_group_measured_fraction_max 0.998
_diffrn_reflns_theta_full 25.242
_diffrn_reflns_theta_max 30.998
_diffrn_reflns_theta_min 1.173
_diffrn_source 'I\mS micro-focus sealed tube, multilayer optics'
_exptl_absorpt_coefficient_mu 0.102
_exptl_absorpt_correction_T_max 0.7463
_exptl_absorpt_correction_T_min 0.7000
_exptl_absorpt_correction_type multi-scan
_exptl_absorpt_process_details 'SADABS (Sheldrick, 2009)'
_exptl_crystal_colour colourless
_exptl_crystal_density_diffrn 1.153
_exptl_crystal_density_method 'not measured'
_exptl_crystal_description block
_exptl_crystal_F_000 1688
_exptl_crystal_size_max 0.450
_exptl_crystal_size_mid 0.400
_exptl_crystal_size_min 0.300
_exptl_transmission_factor_max 0.7463
_exptl_transmission_factor_min 0.7000
_refine_diff_density_max 1.387
_refine_diff_density_min -0.443
_refine_diff_density_rms 0.100
_refine_ls_extinction_method none
_refine_ls_goodness_of_fit_ref 1.052
_refine_ls_hydrogen_treatment constr
_refine_ls_matrix_type full
_refine_ls_number_parameters 1047
_refine_ls_number_reflns 28367
_refine_ls_number_restraints 1149
_refine_ls_restrained_S_all 1.033
_refine_ls_R_factor_all 0.0777
_refine_ls_R_factor_gt 0.0667
_refine_ls_shift/su_max 0.001
_refine_ls_shift/su_mean 0.000
_refine_ls_structure_factor_coef Fsqd
_refine_ls_weighting_details
; 
 w=1/[\s^2^(Fo^2^)+(0.1112P)^2^+2.9804P] 
 where P=(Fo^2^+2Fc^2^)/3 
;
_refine_ls_weighting_scheme calc
_refine_ls_wR_factor_gt 0.1800
_refine_ls_wR_factor_ref 0.1927
_reflns_Friedel_coverage 0.000
_reflns_number_gt 23714
_reflns_number_total 28367
_reflns_threshold_expression 'I > 2\s(I)'
_cod_data_source_file ja5009739_si_001.cif
_cod_data_source_block x13121
_cod_database_code 4121450
_shelx_space_group_comment
; 
The symmetry employed for this shelxl refinement is uniquely defined 
by the following loop, which should always be used as a source of 
symmetry information in preference to the above space-group names. 
They are only intended as comments. 
;
_shelx_estimated_absorpt_t_min 0.956
_shelx_estimated_absorpt_t_max 0.970
_shelxl_version_number 2012-9

loop_
_space_group_symop_operation_xyz
'x, y, z'
'-x, -y, -z'

loop_
_atom_site_label
_atom_site_type_symbol
_atom_site_fract_x
_atom_site_fract_y
_atom_site_fract_z
_atom_site_U_iso_or_equiv
_atom_site_adp_type
_atom_site_occupancy
_atom_site_site_symmetry_order
_atom_site_calc_flag
_atom_site_refinement_flags_posn
_atom_site_refinement_flags_adp
_atom_site_refinement_flags_occupancy
_atom_site_disorder_assembly
_atom_site_disorder_group
P1 P 0.57824(2) 0.80391(2) 0.72159(2) 0.01288(7) Uani 1 1 d . U . . .
O1 O 0.55018(7) 0.98449(6) 0.69680(6) 0.01887(19) Uani 1 1 d . U . . .
O2 O 0.91928(7) 0.80299(7) 0.69242(7) 0.0216(2) Uani 1 1 d . U . . .
C1 C 0.45976(10) 0.86966(8) 0.79730(8) 0.0171(2) Uani 1 1 d . U . . .
C2 C 0.37990(10) 0.93788(9) 0.77602(8) 0.0190(2) Uani 1 1 d . U . . .
H2A H 0.4047 0.9807 0.7536 0.023 Uiso 1 1 calc R U . . .
H2B H 0.3623 0.9144 0.7367 0.023 Uiso 1 1 calc R U . . .
C3 C 0.28965(11) 0.97672(10) 0.84741(9) 0.0251(3) Uani 1 1 d . U . . .
H3A H 0.2395 1.0209 0.8321 0.030 Uiso 1 1 calc R U . . .
C4 C 0.31593(12) 1.01406(10) 0.90790(9) 0.0283(3) Uani 1 1 d . U . . .
H4A H 0.2577 1.0396 0.9537 0.034 Uiso 1 1 calc R U . . .
H4B H 0.3410 1.0572 0.8867 0.034 Uiso 1 1 calc R U . . .
C5 C 0.39313(12) 0.94632(10) 0.93098(9) 0.0272(3) Uani 1 1 d . U . . .
H5A H 0.4105 0.9704 0.9708 0.033 Uiso 1 1 calc R U . . .
C6 C 0.35269(13) 0.88039(11) 0.96437(9) 0.0309(3) Uani 1 1 d . U . . .
H6A H 0.4017 0.8369 0.9803 0.037 Uiso 1 1 calc R U . . .
H6B H 0.2947 0.9053 1.0104 0.037 Uiso 1 1 calc R U . . .
C7 C 0.32614(12) 0.84295(11) 0.90436(10) 0.0288(3) Uani 1 1 d . U . . .
H7A H 0.3003 0.7999 0.9264 0.035 Uiso 1 1 calc R U . . .
C8 C 0.41683(11) 0.80431(9) 0.83389(9) 0.0228(3) Uani 1 1 d . U . . .
H8A H 0.4004 0.7788 0.7950 0.027 Uiso 1 1 calc R U . . .
H8B H 0.4661 0.7605 0.8493 0.027 Uiso 1 1 calc R U . . .
C9 C 0.48382(11) 0.90794(10) 0.85945(8) 0.0219(3) Uani 1 1 d . U . . .
H9A H 0.5095 0.9507 0.8383 0.026 Uiso 1 1 calc R U . . .
H9B H 0.5344 0.8651 0.8745 0.026 Uiso 1 1 calc R U . . .
C10 C 0.24861(12) 0.91090(11) 0.88121(10) 0.0303(3) Uani 1 1 d . U . . .
H10A H 0.1901 0.9360 0.9268 0.036 Uiso 1 1 calc R U . . .
H10B H 0.2303 0.8873 0.8424 0.036 Uiso 1 1 calc R U . . .
C11 C 0.55743(10) 0.79716(8) 0.62600(8) 0.0160(2) Uani 1 1 d . U . . .
C12 C 0.47471(11) 0.76571(9) 0.63474(9) 0.0221(3) Uani 1 1 d . U . . .
H12A H 0.4129 0.8072 0.6677 0.027 Uiso 1 1 calc R U . . .
H12B H 0.4867 0.7147 0.6602 0.027 Uiso 1 1 calc R U . . .
C13 C 0.46713(11) 0.74856(10) 0.55527(9) 0.0251(3) Uani 1 1 d . U . . .
H13A H 0.4118 0.7300 0.5623 0.030 Uiso 1 1 calc R U . . .
C14 C 0.56098(12) 0.68122(10) 0.50605(10) 0.0270(3) Uani 1 1 d . U . . .
H14A H 0.5721 0.6304 0.5318 0.032 Uiso 1 1 calc R U . . .
H14B H 0.5563 0.6690 0.4553 0.032 Uiso 1 1 calc R U . . .
C15 C 0.64463(12) 0.71069(11) 0.49522(9) 0.0267(3) Uani 1 1 d . U . . .
H15A H 0.7065 0.6668 0.4636 0.032 Uiso 1 1 calc R U . . .
C16 C 0.62836(14) 0.78884(12) 0.45426(9) 0.0317(4) Uani 1 1 d . U . . .
H16A H 0.6833 0.8073 0.4466 0.038 Uiso 1 1 calc R U . . .
H16B H 0.6242 0.7775 0.4031 0.038 Uiso 1 1 calc R U . . .
C17 C 0.53424(14) 0.85591(11) 0.50362(9) 0.0282(3) Uani 1 1 d . U . . .
H17A H 0.5229 0.9069 0.4770 0.034 Uiso 1 1 calc R U . . .
C18 C 0.54064(12) 0.87466(9) 0.58288(8) 0.0226(3) Uani 1 1 d . U . . .
H18A H 0.4799 0.9188 0.6140 0.027 Uiso 1 1 calc R U . . .
H18B H 0.5945 0.8943 0.5760 0.027 Uiso 1 1 calc R U . . .
C19 C 0.65103(10) 0.72984(9) 0.57472(8) 0.0213(3) Uani 1 1 d . U . . .
H19A H 0.6633 0.6792 0.6008 0.026 Uiso 1 1 calc R U . . .
H19B H 0.7061 0.7479 0.5674 0.026 Uiso 1 1 calc R U . . .
C20 C 0.45052(13) 0.82685(11) 0.51480(10) 0.0292(3) Uani 1 1 d . U . . .
H20A H 0.4450 0.8158 0.4641 0.035 Uiso 1 1 calc R U . . .
H20B H 0.3893 0.8703 0.5462 0.035 Uiso 1 1 calc R U . . .
C21 C 0.66692(9) 0.85655(7) 0.70275(7) 0.0120(2) Uani 1 1 d . U . . .
C22 C 0.64450(10) 0.94015(8) 0.69051(7) 0.0148(2) Uani 1 1 d . U . . .
C23 C 0.71230(11) 0.97676(8) 0.67633(8) 0.0182(2) Uani 1 1 d . U . . .
H23 H 0.6951 1.0328 0.6673 0.022 Uiso 1 1 calc R U . . .
C24 C 0.80571(10) 0.93168(9) 0.67530(8) 0.0185(2) Uani 1 1 d . U . . .
H24 H 0.8527 0.9566 0.6652 0.022 Uiso 1 1 calc R U . . .
C25 C 0.82973(10) 0.85033(8) 0.68900(8) 0.0156(2) Uani 1 1 d . U . . .
C26 C 0.76220(9) 0.81094(8) 0.70237(7) 0.0123(2) Uani 1 1 d . U . . .
C27 C 0.53172(12) 1.05748(9) 0.66027(10) 0.0256(3) Uani 1 1 d . U . . .
H27A H 0.5403 1.0996 0.6888 0.038 Uiso 1 1 calc R U . . .
H27B H 0.4652 1.0769 0.6594 0.038 Uiso 1 1 calc R U . . .
H27C H 0.5769 1.0463 0.6074 0.038 Uiso 1 1 calc R U . . .
C28 C 0.99251(12) 0.83730(11) 0.66996(11) 0.0300(3) Uani 1 1 d . U . . .
H28A H 0.9982 0.8551 0.6185 0.045 Uiso 1 1 calc R U . . .
H28B H 1.0544 0.7958 0.6690 0.045 Uiso 1 1 calc R U . . .
H28C H 0.9754 0.8845 0.7069 0.045 Uiso 1 1 calc R U . . .
C31 C 0.80039(9) 0.72194(8) 0.71607(7) 0.0123(2) Uani 1 1 d . U . . .
C32 C 0.78922(9) 0.70062(8) 0.79236(7) 0.0123(2) Uani 1 1 d . U . . .
C33 C 0.83216(9) 0.61788(8) 0.80423(7) 0.0134(2) Uani 1 1 d . U . . .
C34 C 0.88570(10) 0.55731(8) 0.74102(8) 0.0152(2) Uani 1 1 d . U . . .
C35 C 0.89857(10) 0.58094(8) 0.66709(8) 0.0166(2) Uani 1 1 d . U . . .
H35 H 0.9362 0.5400 0.6244 0.020 Uiso 1 1 calc R U . . .
C36 C 0.85880(9) 0.66187(8) 0.65280(7) 0.0137(2) Uani 1 1 d . U . . .
C37 C 0.73624(10) 0.77016(8) 0.85838(7) 0.0158(2) Uani 1 1 d . U . . .
H37 H 0.6992 0.8183 0.8367 0.019 Uiso 1 1 calc R U . . .
C38 C 0.80731(12) 0.79704(9) 0.88353(9) 0.0242(3) Uani 1 1 d . U . . .
H38A H 0.8430 0.7532 0.9084 0.036 Uiso 1 1 calc R U . . .
H38B H 0.7713 0.8469 0.9200 0.036 Uiso 1 1 calc R U . . .
H38C H 0.8529 0.8081 0.8383 0.036 Uiso 1 1 calc R U . . .
C39 C 0.66176(11) 0.75631(10) 0.92897(8) 0.0242(3) Uani 1 1 d . U . . .
H39A H 0.6236 0.7307 0.9121 0.036 Uiso 1 1 calc R U . . .
H39B H 0.6187 0.8091 0.9594 0.036 Uiso 1 1 calc R U . . .
H39C H 0.6952 0.7202 0.9605 0.036 Uiso 1 1 calc R U . . .
C40 C 0.93415(11) 0.46709(8) 0.74917(8) 0.0188(2) Uani 1 1 d . U . . .
H40 H 0.9105 0.4591 0.8048 0.023 Uiso 1 1 calc R U . . .
C41 C 0.90750(13) 0.41143(9) 0.70330(10) 0.0256(3) Uani 1 1 d . U . . .
H41A H 0.8371 0.4269 0.7209 0.038 Uiso 1 1 calc R U . . .
H41B H 0.9379 0.3541 0.7113 0.038 Uiso 1 1 calc R U . . .
H41C H 0.9305 0.4178 0.6484 0.038 Uiso 1 1 calc R U . . .
C42 C 1.04399(12) 0.44331(10) 0.72463(12) 0.0312(4) Uani 1 1 d . U . . .
H42A H 1.0685 0.4540 0.6711 0.047 Uiso 1 1 calc R U . . .
H42B H 1.0744 0.3848 0.7290 0.047 Uiso 1 1 calc R U . . .
H42C H 1.0594 0.4759 0.7581 0.047 Uiso 1 1 calc R U . . .
C43 C 0.88648(10) 0.68036(9) 0.56936(7) 0.0176(2) Uani 1 1 d . U . . .
H43 H 0.8416 0.7365 0.5664 0.021 Uiso 1 1 calc R U . . .
C44 C 0.87931(11) 0.61876(9) 0.51439(8) 0.0226(3) Uani 1 1 d . U . . .
H44A H 0.9344 0.5668 0.5055 0.034 Uiso 1 1 calc R U . . .
H44B H 0.8801 0.6412 0.4652 0.034 Uiso 1 1 calc R U . . .
H44C H 0.8189 0.6091 0.5375 0.034 Uiso 1 1 calc R U . . .
C45 C 0.99042(12) 0.67917(12) 0.54014(10) 0.0302(3) Uani 1 1 d . U . . .
H45A H 0.9953 0.7218 0.5709 0.045 Uiso 1 1 calc R U . . .
H45B H 1.0070 0.6896 0.4860 0.045 Uiso 1 1 calc R U . . .
H45C H 1.0353 0.6253 0.5449 0.045 Uiso 1 1 calc R U . . .
C51 C 0.82499(10) 0.59116(8) 0.88327(7) 0.0152(2) Uani 1 1 d . U . . .
C52 C 0.89021(10) 0.59491(9) 0.91909(8) 0.0190(2) Uani 1 1 d . U . . .
H52 H 0.9396 0.6151 0.8933 0.023 Uiso 1 1 calc R U . . .
C53 C 0.88400(11) 0.56949(9) 0.99222(8) 0.0219(3) Uani 1 1 d . U . . .
H53 H 0.9285 0.5735 1.0157 0.026 Uiso 1 1 calc R U . . .
C54 C 0.81386(11) 0.53839(9) 1.03118(8) 0.0214(3) Uani 1 1 d D U . . .
C57 C 0.80879(14) 0.51031(10) 1.11008(9) 0.0301(4) Uani 1 1 d D U . . .
H57A H 0.8754 0.4814 1.1107 0.036 Uiso 1 1 calc R U . . .
H57B H 0.7756 0.4705 1.1192 0.036 Uiso 1 1 calc R U . . .
C58 C 0.75584(13) 0.58017(11) 1.17585(9) 0.0281(3) Uani 1 1 d D U . . .
H58A H 0.7627 0.5579 1.2243 0.034 Uiso 1 1 calc R U . . .
H58B H 0.7872 0.6213 1.1655 0.034 Uiso 1 1 calc R U . . .
C59 C 0.64982(15) 0.62249(14) 1.18693(11) 0.0392(4) Uani 1 1 d D U . . .
H59A H 0.6197 0.5807 1.1909 0.047 Uiso 1 1 calc R U . . .
H59B H 0.6427 0.6511 1.1412 0.047 Uiso 1 1 calc R U . . .
C60 C 0.5965(2) 0.68468(18) 1.25912(13) 0.0651(9) Uani 1 1 d D U . . .
H60A H 0.5281 0.7106 1.2639 0.098 Uiso 1 1 calc R U . . .
H60B H 0.6251 0.7268 1.2550 0.098 Uiso 1 1 calc R U . . .
H60C H 0.6022 0.6564 1.3047 0.098 Uiso 1 1 calc R U . . .
C55 C 0.75007(11) 0.53271(9) 0.99471(8) 0.0209(3) Uani 1 1 d . U . . .
H55 H 0.7020 0.5110 1.0199 0.025 Uiso 1 1 calc R U . . .
C56 C 0.75568(11) 0.55833(9) 0.92182(8) 0.0190(2) Uani 1 1 d . U . . .
H56 H 0.7118 0.5534 0.8980 0.023 Uiso 1 1 calc R U . . .
P2 P 0.92403(2) 0.18435(2) 0.76570(2) 0.01192(7) Uani 1 1 d . U . . .
O3 O 0.94629(7) 0.01327(6) 0.81848(6) 0.01747(19) Uani 1 1 d . U . . .
O4 O 0.57686(7) 0.18674(6) 0.81737(6) 0.01884(19) Uani 1 1 d . U . . .
C101 C 1.03458(9) 0.10652(8) 0.68941(7) 0.0147(2) Uani 1 1 d . U . . .
C102 C 1.07596(10) 0.16024(9) 0.63151(9) 0.0213(3) Uani 1 1 d . U . . .
H10C H 1.0237 0.1986 0.6149 0.026 Uiso 1 1 calc R U . . .
H10D H 1.1005 0.1932 0.6573 0.026 Uiso 1 1 calc R U . . .
C103 C 1.15875(11) 0.10674(10) 0.56021(9) 0.0261(3) Uani 1 1 d . U . . .
H10E H 1.1838 0.1428 0.5237 0.031 Uiso 1 1 calc R U . . .
C104 C 1.24077(11) 0.04853(10) 0.58638(9) 0.0256(3) Uani 1 1 d . U . . .
H10F H 1.2945 0.0141 0.5411 0.031 Uiso 1 1 calc R U . . .
H10G H 1.2659 0.0809 0.6122 0.031 Uiso 1 1 calc R U . . .
C105 C 1.20135(10) -0.00606(9) 0.64212(8) 0.0196(3) Uani 1 1 d . U . . .
H10H H 1.2545 -0.0440 0.6590 0.023 Uiso 1 1 calc R U . . .
C106 C 1.16352(10) -0.05713(9) 0.60146(8) 0.0219(3) Uani 1 1 d . U . . .
H10I H 1.2167 -0.0923 0.5563 0.026 Uiso 1 1 calc R U . . .
H10J H 1.1388 -0.0930 0.6372 0.026 Uiso 1 1 calc R U . . .
C107 C 1.08218(11) 0.00124(10) 0.57538(8) 0.0223(3) Uani 1 1 d . U . . .
H10K H 1.0575 -0.0315 0.5487 0.027 Uiso 1 1 calc R U . . .
C108 C 0.99930(10) 0.05497(9) 0.64577(8) 0.0178(2) Uani 1 1 d . U . . .
H10L H 0.9728 0.0195 0.6811 0.021 Uiso 1 1 calc R U . . .
H10M H 0.9467 0.0922 0.6287 0.021 Uiso 1 1 calc R U . . .
C109 C 1.11872(9) 0.04750(8) 0.71337(8) 0.0156(2) Uani 1 1 d . U . . .
H10N H 1.1435 0.0797 0.7397 0.019 Uiso 1 1 calc R U . . .
H10O H 1.0948 0.0118 0.7500 0.019 Uiso 1 1 calc R U . . .
C110 C 1.12143(12) 0.05581(11) 0.52001(9) 0.0282(3) Uani 1 1 d . U . . .
H11A H 1.0696 0.0928 0.5021 0.034 Uiso 1 1 calc R U . . .
H11B H 1.1746 0.0213 0.4745 0.034 Uiso 1 1 calc R U . . .
C111 C 0.95796(10) 0.20216(8) 0.85216(8) 0.0165(2) Uani 1 1 d . U . . .
C112 C 0.99449(13) 0.13086(9) 0.89761(9) 0.0246(3) Uani 1 1 d . U . . .
H11C H 1.0534 0.0877 0.8630 0.030 Uiso 1 1 calc R U . . .
H11D H 0.9445 0.1066 0.9182 0.030 Uiso 1 1 calc R U . . .
C113 C 1.01769(15) 0.16205(11) 0.96479(10) 0.0317(4) Uani 1 1 d . U . . .
H11E H 1.0431 0.1148 0.9930 0.038 Uiso 1 1 calc R U . . .
C114 C 1.09279(13) 0.20156(11) 0.93495(10) 0.0317(4) Uani 1 1 d . U . . .
H11F H 1.1534 0.1608 0.8996 0.038 Uiso 1 1 calc R U . . .
H11G H 1.1073 0.2205 0.9786 0.038 Uiso 1 1 calc R U . . .
C115 C 1.05419(12) 0.27433(10) 0.89239(10) 0.0263(3) Uani 1 1 d . U . . .
H11H H 1.1034 0.3005 0.8731 0.032 Uiso 1 1 calc R U . . .
C116 C 0.96038(12) 0.33733(10) 0.94736(11) 0.0296(3) Uani 1 1 d . U . . .
H11I H 0.9733 0.3573 0.9914 0.035 Uiso 1 1 calc R U . . .
H11J H 0.9356 0.3849 0.9201 0.035 Uiso 1 1 calc R U . . .
C117 C 0.88480(12) 0.29746(10) 0.97661(10) 0.0286(3) Uani 1 1 d . U . . .
H11K H 0.8236 0.3387 1.0123 0.034 Uiso 1 1 calc R U . . .
C118 C 0.86473(11) 0.26669(9) 0.90810(9) 0.0222(3) Uani 1 1 d . U . . .
H11L H 0.8395 0.3136 0.8803 0.027 Uiso 1 1 calc R U . . .
H11M H 0.8149 0.2420 0.9272 0.027 Uiso 1 1 calc R U . . .
C119 C 1.03402(11) 0.24334(9) 0.82413(9) 0.0210(3) Uani 1 1 d . U . . .
H11N H 1.0949 0.2032 0.7884 0.025 Uiso 1 1 calc R U . . .
H11O H 1.0099 0.2900 0.7957 0.025 Uiso 1 1 calc R U . . .
C120 C 0.92383(15) 0.22524(12) 1.01991(10) 0.0346(4) Uani 1 1 d . U . . .
H12I H 0.8753 0.1994 1.0400 0.041 Uiso 1 1 calc R U . . .
H12J H 0.9367 0.2450 1.0641 0.041 Uiso 1 1 calc R U . . .
C121 C 0.83128(9) 0.13653(7) 0.80035(7) 0.0114(2) Uani 1 1 d . U . . .
C122 C 0.85241(9) 0.05603(8) 0.82226(7) 0.0139(2) Uani 1 1 d . U . . .
C123 C 0.78351(10) 0.02018(8) 0.84351(8) 0.0183(2) Uani 1 1 d . U . . .
H123 H 0.7998 -0.0338 0.8584 0.022 Uiso 1 1 calc R U . . .
C124 C 0.69052(10) 0.06331(8) 0.84295(8) 0.0183(2) Uani 1 1 d . U . . .
H124 H 0.6430 0.0388 0.8572 0.022 Uiso 1 1 calc R U . . .
C125 C 0.66711(9) 0.14242(8) 0.82146(7) 0.0143(2) Uani 1 1 d . U . . .
C126 C 0.73554(9) 0.18116(7) 0.80106(7) 0.0114(2) Uani 1 1 d . U . . .
C127 C 0.96279(13) -0.05185(10) 0.86514(11) 0.0294(3) Uani 1 1 d . U . . .
H12C H 0.9155 -0.0338 0.9171 0.044 Uiso 1 1 calc R U . . .
H12D H 1.0283 -0.0677 0.8678 0.044 Uiso 1 1 calc R U . . .
H12E H 0.9560 -0.0990 0.8427 0.044 Uiso 1 1 calc R U . . .
C128 C 0.50312(11) 0.15412(10) 0.85035(10) 0.0258(3) Uani 1 1 d . U . . .
H12F H 0.5185 0.1023 0.8203 0.039 Uiso 1 1 calc R U . . .
H12G H 0.4408 0.1934 0.8497 0.039 Uiso 1 1 calc R U . . .
H12H H 0.4995 0.1443 0.9036 0.039 Uiso 1 1 calc R U . . .
C131 C 0.69914(9) 0.26925(7) 0.78293(7) 0.0107(2) Uani 1 1 d . U . . .
C132 C 0.70998(9) 0.28775(7) 0.70597(7) 0.0113(2) Uani 1 1 d . U . . .
C133 C 0.67063(9) 0.36993(8) 0.69107(7) 0.0128(2) Uani 1 1 d . U . . .
C134 C 0.62101(10) 0.43333(8) 0.75209(7) 0.0149(2) Uani 1 1 d . U . . .
C135 C 0.60900(10) 0.41293(8) 0.82709(7) 0.0156(2) Uani 1 1 d . U . . .
H135 H 0.5744 0.4557 0.8684 0.019 Uiso 1 1 calc R U . . .
C136 C 0.64548(9) 0.33265(8) 0.84419(7) 0.0130(2) Uani 1 1 d . U . . .
C137 C 0.75927(9) 0.21596(8) 0.64217(7) 0.0136(2) Uani 1 1 d . U . . .
H137 H 0.7941 0.1677 0.6651 0.016 Uiso 1 1 calc R U . . .
C138 C 0.68477(11) 0.19266(8) 0.61902(8) 0.0196(3) Uani 1 1 d . U . . .
H13B H 0.6367 0.1861 0.6653 0.029 Uiso 1 1 calc R U . . .
H13C H 0.7176 0.1409 0.5850 0.029 Uiso 1 1 calc R U . . .
H13D H 0.6524 0.2361 0.5920 0.029 Uiso 1 1 calc R U . . .
C139 C 0.83565(10) 0.22533(9) 0.56991(8) 0.0203(3) Uani 1 1 d . U . . .
H13E H 0.8034 0.2618 0.5379 0.030 Uiso 1 1 calc R U . . .
H13F H 0.8756 0.1714 0.5405 0.030 Uiso 1 1 calc R U . . .
H13G H 0.8767 0.2487 0.5852 0.030 Uiso 1 1 calc R U . . .
C140 C 0.57757(11) 0.52341(8) 0.73991(8) 0.0194(3) Uani 1 1 d . U . . .
H140 H 0.5990 0.5276 0.6833 0.023 Uiso 1 1 calc R U . . .
C141 C 0.61334(14) 0.57754(10) 0.77807(12) 0.0317(4) Uani 1 1 d . U . . .
H14C H 0.5890 0.5779 0.8341 0.048 Uiso 1 1 calc R U . . .
H14D H 0.5897 0.6337 0.7645 0.048 Uiso 1 1 calc R U . . .
H14E H 0.6842 0.5558 0.7600 0.048 Uiso 1 1 calc R U . . .
C142 C 0.46709(13) 0.55472(11) 0.76944(13) 0.0341(4) Uani 1 1 d . U . . .
H14F H 0.4449 0.5236 0.7403 0.051 Uiso 1 1 calc R U . . .
H14G H 0.4412 0.6131 0.7628 0.051 Uiso 1 1 calc R U . . .
H14H H 0.4444 0.5475 0.8242 0.051 Uiso 1 1 calc R U . . .
C143 C 0.61963(10) 0.31859(8) 0.92906(7) 0.0158(2) Uani 1 1 d . U . . .
H143 H 0.6626 0.2622 0.9336 0.019 Uiso 1 1 calc R U . . .
C144 C 0.63228(11) 0.38087(9) 0.97922(8) 0.0206(3) Uani 1 1 d . U . . .
H14I H 0.6941 0.3873 0.9536 0.031 Uiso 1 1 calc R U . . .
H14J H 0.6315 0.3610 1.0294 0.031 Uiso 1 1 calc R U . . .
H14K H 0.5793 0.4340 0.9867 0.031 Uiso 1 1 calc R U . . .
C145 C 0.51448(11) 0.32434(10) 0.96163(9) 0.0247(3) Uani 1 1 d . U . . .
H14L H 0.4716 0.3784 0.9552 0.037 Uiso 1 1 calc R U . . .
H14M H 0.4986 0.3169 1.0165 0.037 Uiso 1 1 calc R U . . .
H14N H 0.5060 0.2814 0.9341 0.037 Uiso 1 1 calc R U . . .
C151 C 0.67647(9) 0.39446(8) 0.61166(7) 0.0144(2) Uani 1 1 d . U . . .
C152 C 0.74708(10) 0.42474(9) 0.56985(8) 0.0196(3) Uani 1 1 d . U . . .
H152 H 0.7944 0.4272 0.5909 0.024 Uiso 1 1 calc R U . . .
C153 C 0.74893(11) 0.45121(10) 0.49791(9) 0.0227(3) Uani 1 1 d . U . . .
H153 H 0.7976 0.4714 0.4706 0.027 Uiso 1 1 calc R U . . .
C154 C 0.68056(11) 0.44864(9) 0.46512(8) 0.0215(3) Uani 1 1 d D U . . .
C157 C 0.68369(14) 0.47565(11) 0.38622(9) 0.0304(3) Uani 1 1 d D U . . .
H15B H 0.7030 0.5241 0.3800 0.036 Uiso 0.634(4) 1 calc R U P A 1
H15C H 0.6182 0.4922 0.3821 0.036 Uiso 0.634(4) 1 calc R U P A 1
H15D H 0.6162 0.5011 0.3864 0.036 Uiso 0.366(4) 1 calc R U P A 2
H15E H 0.7116 0.5190 0.3784 0.036 Uiso 0.366(4) 1 calc R U P A 2
C158 C 0.7554(5) 0.4068(5) 0.3210(3) 0.0327(10) Uani 0.634(4) 1 d D U P A 1
H15Y H 0.7557 0.4287 0.2711 0.039 Uiso 0.634(4) 1 calc R U P A 1
H15Z H 0.8210 0.3933 0.3241 0.039 Uiso 0.634(4) 1 calc R U P A 1
C159 C 0.7354(2) 0.32685(17) 0.32102(15) 0.0321(6) Uani 0.634(4) 1 d D U P A 1
H15F H 0.7510 0.2976 0.3643 0.039 Uiso 0.634(4) 1 calc R U P A 1
H15G H 0.6654 0.3411 0.3306 0.039 Uiso 0.634(4) 1 calc R U P A 1
C160 C 0.7916(3) 0.2688(2) 0.24716(18) 0.0479(9) Uani 0.634(4) 1 d D U P A 1
H16C H 0.7738 0.2201 0.2518 0.072 Uiso 0.634(4) 1 calc R U P A 1
H16D H 0.8611 0.2522 0.2382 0.072 Uiso 0.634(4) 1 calc R U P A 1
H16E H 0.7761 0.2967 0.2039 0.072 Uiso 0.634(4) 1 calc R U P A 1
C58A C 0.7392(10) 0.4113(9) 0.3179(6) 0.0327(10) Uani 0.366(4) 1 d D U P A 2
H58C H 0.7292 0.4355 0.2710 0.039 Uiso 0.366(4) 1 calc R U P A 2
H58D H 0.7143 0.3660 0.3255 0.039 Uiso 0.366(4) 1 calc R U P A 2
C59A C 0.8472(4) 0.3770(4) 0.3069(3) 0.0432(14) Uani 0.366(4) 1 d D U P A 2
H59C H 0.8711 0.4228 0.3046 0.052 Uiso 0.366(4) 1 calc R U P A 2
H59D H 0.8581 0.3474 0.3513 0.052 Uiso 0.366(4) 1 calc R U P A 2
C60A C 0.9024(6) 0.3191(6) 0.2334(4) 0.077(3) Uani 0.366(4) 1 d D U P A 2
H60D H 0.9717 0.2980 0.2266 0.116 Uiso 0.366(4) 1 calc R U P A 2
H60E H 0.8916 0.3486 0.1895 0.116 Uiso 0.366(4) 1 calc R U P A 2
H60F H 0.8798 0.2732 0.2364 0.116 Uiso 0.366(4) 1 calc R U P A 2
C155 C 0.60942(11) 0.42006(9) 0.50714(8) 0.0205(3) Uani 1 1 d . U . . .
H155 H 0.5617 0.4182 0.4863 0.025 Uiso 1 1 calc R U . . .
C156 C 0.60681(10) 0.39402(8) 0.57956(8) 0.0173(2) Uani 1 1 d . U . . .
H156 H 0.5567 0.3757 0.6075 0.021 Uiso 1 1 calc R U . . .

loop_
_atom_site_aniso_label
_atom_site_aniso_U_11
_atom_site_aniso_U_22
_atom_site_aniso_U_33
_atom_site_aniso_U_23
_atom_site_aniso_U_13
_atom_site_aniso_U_12
P1 0.01245(14) 0.01092(14) 0.01407(14) 0.00335(11) -0.00421(11) -0.00308(11)
O1 0.0205(5) 0.0104(4) 0.0256(5) 0.0056(4) -0.0105(4) -0.0031(3)
O2 0.0159(4) 0.0236(5) 0.0295(5) 0.0084(4) -0.0100(4) -0.0099(4)
C1 0.0148(5) 0.0173(6) 0.0142(5) 0.0031(4) -0.0034(4) -0.0011(4)
C2 0.0171(6) 0.0182(6) 0.0168(6) 0.0015(5) -0.0064(5) 0.0000(5)
C3 0.0186(6) 0.0264(7) 0.0201(6) -0.0014(5) -0.0052(5) 0.0029(5)
C4 0.0264(7) 0.0270(7) 0.0217(7) -0.0065(6) -0.0070(6) 0.0012(6)
C5 0.0274(7) 0.0294(8) 0.0179(6) -0.0032(5) -0.0080(6) -0.0016(6)
C6 0.0272(8) 0.0348(9) 0.0186(7) 0.0001(6) 0.0000(6) -0.0036(7)
C7 0.0243(7) 0.0292(8) 0.0238(7) 0.0022(6) 0.0015(6) -0.0073(6)
C8 0.0206(6) 0.0217(7) 0.0210(6) 0.0028(5) -0.0014(5) -0.0067(5)
C9 0.0218(6) 0.0239(7) 0.0163(6) -0.0016(5) -0.0087(5) -0.0016(5)
C10 0.0198(7) 0.0351(9) 0.0273(8) -0.0034(6) -0.0015(6) -0.0051(6)
C11 0.0164(6) 0.0146(5) 0.0179(6) -0.0008(4) -0.0078(5) -0.0047(4)
C12 0.0198(6) 0.0227(7) 0.0240(7) -0.0035(5) -0.0057(5) -0.0090(5)
C13 0.0241(7) 0.0256(7) 0.0274(7) -0.0050(6) -0.0095(6) -0.0100(6)
C14 0.0274(7) 0.0253(7) 0.0283(7) -0.0083(6) -0.0101(6) -0.0086(6)
C15 0.0242(7) 0.0314(8) 0.0214(7) -0.0079(6) -0.0071(6) -0.0068(6)
C16 0.0395(9) 0.0436(10) 0.0172(7) -0.0005(6) -0.0086(6) -0.0218(8)
C17 0.0427(9) 0.0281(8) 0.0219(7) 0.0047(6) -0.0187(7) -0.0156(7)
C18 0.0331(8) 0.0205(6) 0.0188(6) 0.0026(5) -0.0149(6) -0.0098(6)
C19 0.0188(6) 0.0231(7) 0.0204(6) -0.0051(5) -0.0076(5) -0.0045(5)
C20 0.0316(8) 0.0279(8) 0.0299(8) -0.0027(6) -0.0178(7) -0.0059(6)
C21 0.0149(5) 0.0108(5) 0.0100(5) 0.0013(4) -0.0048(4) -0.0038(4)
C22 0.0182(6) 0.0108(5) 0.0156(5) 0.0023(4) -0.0071(5) -0.0043(4)
C23 0.0248(6) 0.0124(5) 0.0200(6) 0.0040(4) -0.0090(5) -0.0086(5)
C24 0.0225(6) 0.0172(6) 0.0199(6) 0.0044(5) -0.0079(5) -0.0114(5)
C25 0.0162(6) 0.0170(6) 0.0153(5) 0.0034(4) -0.0062(4) -0.0073(5)
C26 0.0142(5) 0.0119(5) 0.0104(5) 0.0025(4) -0.0044(4) -0.0043(4)
C27 0.0297(7) 0.0145(6) 0.0332(8) 0.0103(5) -0.0156(6) -0.0047(5)
C28 0.0199(7) 0.0343(8) 0.0422(9) 0.0089(7) -0.0118(7) -0.0164(6)
C31 0.0124(5) 0.0123(5) 0.0119(5) 0.0028(4) -0.0047(4) -0.0037(4)
C32 0.0120(5) 0.0124(5) 0.0123(5) 0.0028(4) -0.0048(4) -0.0035(4)
C33 0.0142(5) 0.0136(5) 0.0128(5) 0.0041(4) -0.0061(4) -0.0044(4)
C34 0.0172(6) 0.0127(5) 0.0158(5) 0.0032(4) -0.0074(5) -0.0040(4)
C35 0.0185(6) 0.0132(5) 0.0141(5) 0.0002(4) -0.0044(5) -0.0020(4)
C36 0.0135(5) 0.0148(5) 0.0112(5) 0.0022(4) -0.0034(4) -0.0040(4)
C37 0.0186(6) 0.0146(5) 0.0112(5) 0.0016(4) -0.0051(4) -0.0026(4)
C38 0.0360(8) 0.0198(6) 0.0219(7) 0.0011(5) -0.0154(6) -0.0111(6)
C39 0.0237(7) 0.0243(7) 0.0145(6) 0.0057(5) -0.0007(5) -0.0020(5)
C40 0.0242(6) 0.0121(5) 0.0201(6) 0.0030(4) -0.0106(5) -0.0037(5)
C41 0.0342(8) 0.0162(6) 0.0310(8) 0.0034(5) -0.0178(7) -0.0084(6)
C42 0.0256(7) 0.0203(7) 0.0490(10) 0.0065(7) -0.0210(7) -0.0025(6)
C43 0.0181(6) 0.0186(6) 0.0113(5) 0.0022(4) -0.0017(4) -0.0038(5)
C44 0.0247(7) 0.0222(7) 0.0142(6) -0.0022(5) -0.0055(5) -0.0014(5)
C45 0.0228(7) 0.0427(10) 0.0207(7) 0.0031(6) 0.0015(6) -0.0145(7)
C51 0.0173(6) 0.0137(5) 0.0145(5) 0.0036(4) -0.0080(4) -0.0032(4)
C52 0.0201(6) 0.0185(6) 0.0199(6) 0.0034(5) -0.0108(5) -0.0052(5)
C53 0.0264(7) 0.0199(6) 0.0199(6) 0.0015(5) -0.0146(5) -0.0030(5)
C54 0.0285(7) 0.0161(6) 0.0139(6) 0.0019(4) -0.0089(5) 0.0001(5)
C57 0.0415(9) 0.0240(7) 0.0167(6) 0.0048(5) -0.0124(6) -0.0002(6)
C58 0.0343(8) 0.0307(8) 0.0182(6) 0.0041(6) -0.0094(6) -0.0103(7)
C59 0.0367(10) 0.0440(11) 0.0300(9) 0.0067(8) -0.0083(8) -0.0091(8)
C60 0.0587(15) 0.0655(16) 0.0255(9) 0.0019(10) -0.0016(10) 0.0197(13)
C55 0.0250(7) 0.0189(6) 0.0171(6) 0.0057(5) -0.0070(5) -0.0064(5)
C56 0.0216(6) 0.0208(6) 0.0170(6) 0.0061(5) -0.0090(5) -0.0082(5)
P2 0.01290(14) 0.01032(14) 0.01272(14) 0.00370(10) -0.00514(11) -0.00373(11)
O3 0.0177(4) 0.0110(4) 0.0208(5) 0.0068(3) -0.0064(4) -0.0019(3)
O4 0.0143(4) 0.0196(5) 0.0238(5) 0.0044(4) -0.0054(4) -0.0083(4)
C101 0.0139(5) 0.0152(5) 0.0130(5) 0.0045(4) -0.0040(4) -0.0032(4)
C102 0.0194(6) 0.0205(6) 0.0214(6) 0.0086(5) -0.0046(5) -0.0063(5)
C103 0.0200(6) 0.0287(8) 0.0224(7) 0.0084(6) -0.0002(5) -0.0066(6)
C104 0.0175(6) 0.0287(8) 0.0251(7) 0.0054(6) -0.0020(5) -0.0067(6)
C105 0.0145(6) 0.0220(6) 0.0179(6) 0.0027(5) -0.0047(5) -0.0023(5)
C106 0.0182(6) 0.0225(7) 0.0186(6) -0.0034(5) -0.0044(5) -0.0014(5)
C107 0.0198(6) 0.0269(7) 0.0154(6) -0.0036(5) -0.0053(5) -0.0031(5)
C108 0.0151(5) 0.0215(6) 0.0134(5) -0.0006(4) -0.0048(4) -0.0027(5)
C109 0.0142(5) 0.0149(5) 0.0159(5) 0.0030(4) -0.0060(4) -0.0022(4)
C110 0.0236(7) 0.0374(9) 0.0139(6) 0.0029(6) -0.0026(5) -0.0029(6)
C111 0.0197(6) 0.0124(5) 0.0182(6) -0.0002(4) -0.0099(5) -0.0037(4)
C112 0.0399(8) 0.0173(6) 0.0183(6) 0.0025(5) -0.0164(6) -0.0064(6)
C113 0.0483(10) 0.0244(7) 0.0222(7) 0.0021(6) -0.0205(7) -0.0053(7)
C114 0.0322(8) 0.0306(8) 0.0315(8) -0.0057(6) -0.0217(7) -0.0006(7)
C115 0.0259(7) 0.0244(7) 0.0318(8) -0.0035(6) -0.0150(6) -0.0081(6)
C116 0.0316(8) 0.0216(7) 0.0367(9) -0.0086(6) -0.0182(7) -0.0048(6)
C117 0.0293(8) 0.0270(8) 0.0265(7) -0.0105(6) -0.0128(6) -0.0033(6)
C118 0.0215(6) 0.0225(7) 0.0212(6) -0.0058(5) -0.0093(5) -0.0041(5)
C119 0.0205(6) 0.0189(6) 0.0263(7) 0.0004(5) -0.0114(5) -0.0072(5)
C120 0.0474(10) 0.0383(9) 0.0179(7) -0.0024(6) -0.0117(7) -0.0146(8)
C121 0.0150(5) 0.0091(5) 0.0091(5) 0.0017(4) -0.0035(4) -0.0038(4)
C122 0.0168(5) 0.0099(5) 0.0127(5) 0.0018(4) -0.0036(4) -0.0034(4)
C123 0.0220(6) 0.0108(5) 0.0202(6) 0.0041(4) -0.0043(5) -0.0062(5)
C124 0.0209(6) 0.0147(6) 0.0195(6) 0.0025(5) -0.0037(5) -0.0096(5)
C125 0.0147(5) 0.0138(5) 0.0133(5) 0.0004(4) -0.0032(4) -0.0054(4)
C126 0.0134(5) 0.0103(5) 0.0092(5) 0.0013(4) -0.0026(4) -0.0039(4)
C127 0.0288(8) 0.0202(7) 0.0381(9) 0.0183(6) -0.0132(7) -0.0062(6)
C128 0.0184(6) 0.0273(7) 0.0330(8) 0.0040(6) -0.0052(6) -0.0127(6)
C131 0.0116(5) 0.0098(5) 0.0105(5) 0.0017(4) -0.0040(4) -0.0034(4)
C132 0.0119(5) 0.0111(5) 0.0110(5) 0.0014(4) -0.0046(4) -0.0036(4)
C133 0.0148(5) 0.0125(5) 0.0121(5) 0.0028(4) -0.0068(4) -0.0043(4)
C134 0.0183(6) 0.0110(5) 0.0148(5) 0.0020(4) -0.0066(4) -0.0037(4)
C135 0.0200(6) 0.0107(5) 0.0135(5) 0.0003(4) -0.0050(5) -0.0030(4)
C136 0.0149(5) 0.0122(5) 0.0108(5) 0.0009(4) -0.0036(4) -0.0042(4)
C137 0.0157(5) 0.0126(5) 0.0103(5) 0.0007(4) -0.0046(4) -0.0022(4)
C138 0.0263(7) 0.0142(6) 0.0213(6) -0.0001(5) -0.0111(5) -0.0079(5)
C139 0.0200(6) 0.0208(6) 0.0128(5) 0.0025(5) -0.0015(5) -0.0025(5)
C140 0.0260(7) 0.0105(5) 0.0203(6) 0.0031(4) -0.0100(5) -0.0030(5)
C141 0.0368(9) 0.0157(6) 0.0511(11) 0.0078(6) -0.0256(8) -0.0100(6)
C142 0.0272(8) 0.0226(7) 0.0535(11) 0.0107(7) -0.0214(8) -0.0032(6)
C143 0.0188(6) 0.0146(5) 0.0103(5) 0.0004(4) -0.0018(4) -0.0041(5)
C144 0.0250(7) 0.0189(6) 0.0139(6) -0.0028(5) -0.0057(5) -0.0036(5)
C145 0.0218(7) 0.0288(7) 0.0190(6) -0.0003(5) 0.0014(5) -0.0110(6)
C151 0.0166(5) 0.0125(5) 0.0136(5) 0.0026(4) -0.0071(4) -0.0027(4)
C152 0.0199(6) 0.0230(6) 0.0182(6) 0.0082(5) -0.0090(5) -0.0085(5)
C153 0.0239(7) 0.0244(7) 0.0190(6) 0.0092(5) -0.0071(5) -0.0081(5)
C154 0.0283(7) 0.0169(6) 0.0154(6) 0.0035(5) -0.0098(5) -0.0013(5)
C157 0.0426(9) 0.0277(8) 0.0187(7) 0.0090(6) -0.0148(7) -0.0063(7)
C158 0.047(3) 0.0381(13) 0.0169(8) 0.0083(9) -0.0154(11) -0.0158(14)
C159 0.0416(15) 0.0302(13) 0.0199(11) -0.0016(9) -0.0113(10) -0.0067(11)
C160 0.060(2) 0.0436(18) 0.0292(15) -0.0133(13) -0.0174(14) -0.0038(16)
C58A 0.047(3) 0.0381(13) 0.0169(8) 0.0083(9) -0.0154(11) -0.0158(14)
C59A 0.043(3) 0.046(3) 0.031(3) 0.008(2) -0.008(2) -0.010(2)
C60A 0.056(4) 0.095(6) 0.030(3) 0.010(3) -0.003(3) 0.021(4)
C155 0.0258(7) 0.0167(6) 0.0201(6) 0.0024(5) -0.0145(5) -0.0028(5)
C156 0.0195(6) 0.0149(6) 0.0190(6) 0.0032(4) -0.0100(5) -0.0048(5)

loop_
_atom_type_symbol
_atom_type_description
_atom_type_scat_dispersion_real
_atom_type_scat_dispersion_imag
_atom_type_scat_source
C C 0.0033 0.0016 'International Tables Vol C Tables 4.2.6.8 and 6.1.1.4'
H H 0.0000 0.0000 'International Tables Vol C Tables 4.2.6.8 and 6.1.1.4'
O O 0.0106 0.0060 'International Tables Vol C Tables 4.2.6.8 and 6.1.1.4'
P P 0.1023 0.0942 'International Tables Vol C Tables 4.2.6.8 and 6.1.1.4'

loop_
_geom_angle_atom_site_label_1
_geom_angle_atom_site_label_2
_geom_angle_atom_site_label_3
_geom_angle
C21 P1 C11 104.10(6)
C21 P1 C1 110.01(6)
C11 P1 C1 109.10(6)
C22 O1 C27 117.39(12)
C25 O2 C28 117.03(12)
C9 C1 C2 108.03(11)
C9 C1 C8 107.68(12)
C2 C1 C8 107.72(12)
C9 C1 P1 108.08(9)
C2 C1 P1 122.01(9)
C8 C1 P1 102.51(9)
C3 C2 C1 110.85(11)
C3 C2 H2A 109.5
C1 C2 H2A 109.5
C3 C2 H2B 109.5
C1 C2 H2B 109.5
H2A C2 H2B 108.1
C4 C3 C2 109.81(13)
C4 C3 C10 109.71(14)
C2 C3 C10 109.84(13)
C4 C3 H3A 109.2
C2 C3 H3A 109.2
C10 C3 H3A 109.2
C3 C4 C5 109.07(13)
C3 C4 H4A 109.9
C5 C4 H4A 109.9
C3 C4 H4B 109.9
C5 C4 H4B 109.9
H4A C4 H4B 108.3
C4 C5 C6 109.16(15)
C4 C5 C9 109.31(13)
C6 C5 C9 109.97(13)
C4 C5 H5A 109.5
C6 C5 H5A 109.5
C9 C5 H5A 109.5
C7 C6 C5 110.12(13)
C7 C6 H6A 109.6
C5 C6 H6A 109.6
C7 C6 H6B 109.6
C5 C6 H6B 109.6
H6A C6 H6B 108.2
C6 C7 C8 108.86(14)
C6 C7 C10 109.04(14)
C8 C7 C10 109.95(13)
C6 C7 H7A 109.7
C8 C7 H7A 109.7
C10 C7 H7A 109.7
C7 C8 C1 111.48(13)
C7 C8 H8A 109.3
C1 C8 H8A 109.3
C7 C8 H8B 109.3
C1 C8 H8B 109.3
H8A C8 H8B 108.0
C1 C9 C5 110.80(12)
C1 C9 H9A 109.5
C5 C9 H9A 109.5
C1 C9 H9B 109.5
C5 C9 H9B 109.5
H9A C9 H9B 108.1
C7 C10 C3 108.94(13)
C7 C10 H10A 109.9
C3 C10 H10A 109.9
C7 C10 H10B 109.9
C3 C10 H10B 109.9
H10A C10 H10B 108.3
C19 C11 C12 106.79(11)
C19 C11 C18 107.58(12)
C12 C11 C18 109.21(11)
C19 C11 P1 104.05(9)
C12 C11 P1 110.61(10)
C18 C11 P1 117.91(9)
C11 C12 C13 110.67(12)
C11 C12 H12A 109.5
C13 C12 H12A 109.5
C11 C12 H12B 109.5
C13 C12 H12B 109.5
H12A C12 H12B 108.1
C14 C13 C20 109.48(14)
C14 C13 C12 109.31(13)
C20 C13 C12 109.86(12)
C14 C13 H13A 109.4
C20 C13 H13A 109.4
C12 C13 H13A 109.4
C15 C14 C13 108.80(12)
C15 C14 H14A 109.9
C13 C14 H14A 109.9
C15 C14 H14B 109.9
C13 C14 H14B 109.9
H14A C14 H14B 108.3
C14 C15 C16 110.09(14)
C14 C15 C19 109.51(13)
C16 C15 C19 108.97(13)
C14 C15 H15A 109.4
C16 C15 H15A 109.4
C19 C15 H15A 109.4
C17 C16 C15 108.98(14)
C17 C16 H16A 109.9
C15 C16 H16A 109.9
C17 C16 H16B 109.9
C15 C16 H16B 109.9
H16A C16 H16B 108.3
C20 C17 C16 109.33(14)
C20 C17 C18 109.14(14)
C16 C17 C18 110.16(13)
C20 C17 H17A 109.4
C16 C17 H17A 109.4
C18 C17 H17A 109.4
C17 C18 C11 110.78(12)
C17 C18 H18A 109.5
C11 C18 H18A 109.5
C17 C18 H18B 109.5
C11 C18 H18B 109.5
H18A C18 H18B 108.1
C11 C19 C15 111.67(12)
C11 C19 H19A 109.3
C15 C19 H19A 109.3
C11 C19 H19B 109.3
C15 C19 H19B 109.3
H19A C19 H19B 107.9
C17 C20 C13 110.00(13)
C17 C20 H20A 109.7
C13 C20 H20A 109.7
C17 C20 H20B 109.7
C13 C20 H20B 109.7
H20A C20 H20B 108.2
C22 C21 C26 117.53(11)
C22 C21 P1 123.91(10)
C26 C21 P1 118.55(9)
O1 C22 C23 121.29(12)
O1 C22 C21 116.47(11)
C23 C22 C21 122.17(12)
C22 C23 C24 120.08(12)
C22 C23 H23 120.0
C24 C23 H23 120.0
C25 C24 C23 119.46(12)
C25 C24 H24 120.3
C23 C24 H24 120.3
O2 C25 C24 122.71(12)
O2 C25 C26 115.64(11)
C24 C25 C26 121.63(12)
C25 C26 C21 119.10(11)
C25 C26 C31 114.78(11)
C21 C26 C31 126.12(11)
O1 C27 H27A 109.5
O1 C27 H27B 109.5
H27A C27 H27B 109.5
O1 C27 H27C 109.5
H27A C27 H27C 109.5
H27B C27 H27C 109.5
O2 C28 H28A 109.5
O2 C28 H28B 109.5
H28A C28 H28B 109.5
O2 C28 H28C 109.5
H28A C28 H28C 109.5
H28B C28 H28C 109.5
C36 C31 C32 120.07(11)
C36 C31 C26 119.36(11)
C32 C31 C26 119.94(11)
C33 C32 C31 119.51(11)
C33 C32 C37 122.59(11)
C31 C32 C37 117.77(11)
C34 C33 C32 120.17(11)
C34 C33 C51 117.44(11)
C32 C33 C51 122.38(11)
C35 C34 C33 118.73(12)
C35 C34 C40 118.01(12)
C33 C34 C40 123.22(11)
C34 C35 C36 122.94(12)
C34 C35 H35 118.5
C36 C35 H35 118.5
C35 C36 C31 118.39(11)
C35 C36 C43 117.37(11)
C31 C36 C43 124.13(11)
C32 C37 C39 116.75(12)
C32 C37 C38 111.66(11)
C39 C37 C38 110.03(12)
C32 C37 H37 105.9
C39 C37 H37 105.9
C38 C37 H37 105.9
C37 C38 H38A 109.5
C37 C38 H38B 109.5
H38A C38 H38B 109.5
C37 C38 H38C 109.5
H38A C38 H38C 109.5
H38B C38 H38C 109.5
C37 C39 H39A 109.5
C37 C39 H39B 109.5
H39A C39 H39B 109.5
C37 C39 H39C 109.5
H39A C39 H39C 109.5
H39B C39 H39C 109.5
C34 C40 C42 110.33(12)
C34 C40 C41 111.63(11)
C42 C40 C41 111.01(13)
C34 C40 H40 107.9
C42 C40 H40 107.9
C41 C40 H40 107.9
C40 C41 H41A 109.5
C40 C41 H41B 109.5
H41A C41 H41B 109.5
C40 C41 H41C 109.5
H41A C41 H41C 109.5
H41B C41 H41C 109.5
C40 C42 H42A 109.5
C40 C42 H42B 109.5
H42A C42 H42B 109.5
C40 C42 H42C 109.5
H42A C42 H42C 109.5
H42B C42 H42C 109.5
C36 C43 C45 111.21(12)
C36 C43 C44 112.80(12)
C45 C43 C44 107.72(12)
C36 C43 H43 108.3
C45 C43 H43 108.3
C44 C43 H43 108.3
C43 C44 H44A 109.5
C43 C44 H44B 109.5
H44A C44 H44B 109.5
C43 C44 H44C 109.5
H44A C44 H44C 109.5
H44B C44 H44C 109.5
C43 C45 H45A 109.5
C43 C45 H45B 109.5
H45A C45 H45B 109.5
C43 C45 H45C 109.5
H45A C45 H45C 109.5
H45B C45 H45C 109.5
C52 C51 C56 117.76(12)
C52 C51 C33 121.01(12)
C56 C51 C33 121.17(11)
C51 C52 C53 120.99(14)
C51 C52 H52 119.5
C53 C52 H52 119.5
C54 C53 C52 121.21(13)
C54 C53 H53 119.4
C52 C53 H53 119.4
C53 C54 C55 117.91(13)
C53 C54 C57 120.51(14)
C55 C54 C57 121.57(15)
C54 C57 C58 113.85(13)
C54 C57 H57A 108.8
C58 C57 H57A 108.8
C54 C57 H57B 108.8
C58 C57 H57B 108.8
H57A C57 H57B 107.7
C59 C58 C57 113.79(15)
C59 C58 H58A 108.8
C57 C58 H58A 108.8
C59 C58 H58B 108.8
C57 C58 H58B 108.8
H58A C58 H58B 107.7
C58 C59 C60 112.40(19)
C58 C59 H59A 109.1
C60 C59 H59A 109.1
C58 C59 H59B 109.1
C60 C59 H59B 109.1
H59A C59 H59B 107.9
C59 C60 H60A 109.5
C59 C60 H60B 109.5
H60A C60 H60B 109.5
C59 C60 H60C 109.5
H60A C60 H60C 109.5
H60B C60 H60C 109.5
C56 C55 C54 121.13(14)
C56 C55 H55 119.4
C54 C55 H55 119.4
C55 C56 C51 120.97(13)
C55 C56 H56 119.5
C51 C56 H56 119.5
C121 P2 C111 105.90(6)
C121 P2 C101 107.74(6)
C111 P2 C101 109.41(6)
C122 O3 C127 117.51(11)
C125 O4 C128 116.38(11)
C109 C101 C108 108.67(11)
C109 C101 C102 107.48(11)
C108 C101 C102 107.26(11)
C109 C101 P2 119.85(9)
C108 C101 P2 108.65(9)
C102 C101 P2 104.25(9)
C103 C102 C101 111.22(12)
C103 C102 H10C 109.4
C101 C102 H10C 109.4
C103 C102 H10D 109.4
C101 C102 H10D 109.4
H10C C102 H10D 108.0
C110 C103 C104 109.14(14)
C110 C103 C102 109.72(13)
C104 C103 C102 109.07(13)
C110 C103 H10E 109.6
C104 C103 H10E 109.6
C102 C103 H10E 109.6
C105 C104 C103 109.01(12)
C105 C104 H10F 109.9
C103 C104 H10F 109.9
C105 C104 H10G 109.9
C103 C104 H10G 109.9
H10F C104 H10G 108.3
C104 C105 C106 109.76(12)
C104 C105 C109 109.90(12)
C106 C105 C109 109.77(11)
C104 C105 H10H 109.1
C106 C105 H10H 109.1
C109 C105 H10H 109.1
C107 C106 C105 109.01(12)
C107 C106 H10I 109.9
C105 C106 H10I 109.9
C107 C106 H10J 109.9
C105 C106 H10J 109.9
H10I C106 H10J 108.3
C110 C107 C106 109.31(13)
C110 C107 C108 109.50(13)
C106 C107 C108 109.65(11)
C110 C107 H10K 109.5
C106 C107 H10K 109.5
C108 C107 H10K 109.5
C107 C108 C101 111.24(11)
C107 C108 H10L 109.4
C101 C108 H10L 109.4
C107 C108 H10M 109.4
C101 C108 H10M 109.4
H10L C108 H10M 108.0
C105 C109 C101 110.55(11)
C105 C109 H10N 109.5
C101 C109 H10N 109.5
C105 C109 H10O 109.5
C101 C109 H10O 109.5
H10N C109 H10O 108.1
C107 C110 C103 110.06(12)
C107 C110 H11A 109.6
C103 C110 H11A 109.6
C107 C110 H11B 109.6
C103 C110 H11B 109.6
H11A C110 H11B 108.2
C112 C111 C118 107.63(12)
C112 C111 C119 109.44(12)
C118 C111 C119 107.64(11)
C112 C111 P2 120.65(9)
C118 C111 P2 104.56(9)
C119 C111 P2 106.25(9)
C111 C112 C113 110.03(12)
C111 C112 H11C 109.7
C113 C112 H11C 109.7
C111 C112 H11D 109.7
C113 C112 H11D 109.7
H11C C112 H11D 108.2
C114 C113 C120 109.74(15)
C114 C113 C112 110.86(14)
C120 C113 C112 108.46(15)
C114 C113 H11E 109.3
C120 C113 H11E 109.3
C112 C113 H11E 109.3
C113 C114 C115 109.63(13)
C113 C114 H11F 109.7
C115 C114 H11F 109.7
C113 C114 H11G 109.7
C115 C114 H11G 109.7
H11F C114 H11G 108.2
C114 C115 C116 109.53(15)
C114 C115 C119 108.87(13)
C116 C115 C119 109.66(12)
C114 C115 H11H 109.6
C116 C115 H11H 109.6
C119 C115 H11H 109.6
C117 C116 C115 109.60(13)
C117 C116 H11I 109.8
C115 C116 H11I 109.8
C117 C116 H11J 109.8
C115 C116 H11J 109.8
H11I C116 H11J 108.2
C120 C117 C116 108.83(14)
C120 C117 C118 109.80(13)
C116 C117 C118 109.65(14)
C120 C117 H11K 109.5
C116 C117 H11K 109.5
C118 C117 H11K 109.5
C117 C118 C111 110.81(12)
C117 C118 H11L 109.5
C111 C118 H11L 109.5
C117 C118 H11M 109.5
C111 C118 H11M 109.5
H11L C118 H11M 108.1
C115 C119 C111 110.92(13)
C115 C119 H11N 109.5
C111 C119 H11N 109.5
C115 C119 H11O 109.5
C111 C119 H11O 109.5
H11N C119 H11O 108.0
C117 C120 C113 109.25(14)
C117 C120 H12I 109.8
C113 C120 H12I 109.8
C117 C120 H12J 109.8
C113 C120 H12J 109.8
H12I C120 H12J 108.3
C122 C121 C126 117.98(11)
C122 C121 P2 123.27(9)
C126 C121 P2 118.66(9)
O3 C122 C123 121.06(11)
O3 C122 C121 116.74(11)
C123 C122 C121 122.14(12)
C122 C123 C124 119.82(12)
C122 C123 H123 120.1
C124 C123 H123 120.1
C123 C124 C125 119.72(12)
C123 C124 H124 120.1
C125 C124 H124 120.1
O4 C125 C124 121.97(12)
O4 C125 C126 116.39(11)
C124 C125 C126 121.63(12)
C125 C126 C121 118.69(11)
C125 C126 C131 116.30(11)
C121 C126 C131 125.01(11)
O3 C127 H12C 109.5
O3 C127 H12D 109.5
H12C C127 H12D 109.5
O3 C127 H12E 109.5
H12C C127 H12E 109.5
H12D C127 H12E 109.5
O4 C128 H12F 109.5
O4 C128 H12G 109.5
H12F C128 H12G 109.5
O4 C128 H12H 109.5
H12F C128 H12H 109.5
H12G C128 H12H 109.5
C136 C131 C132 119.62(11)
C136 C131 C126 119.06(10)
C132 C131 C126 121.02(10)
C133 C132 C131 119.86(11)
C133 C132 C137 122.31(11)
C131 C132 C137 117.72(10)
C134 C133 C132 120.26(11)
C134 C133 C151 116.50(11)
C132 C133 C151 123.22(11)
C135 C134 C133 118.51(11)
C135 C134 C140 118.58(11)
C133 C134 C140 122.89(11)
C136 C135 C134 122.93(12)
C136 C135 H135 118.5
C134 C135 H135 118.5
C135 C136 C131 118.71(11)
C135 C136 C143 117.15(11)
C131 C136 C143 124.05(11)
C132 C137 C138 111.38(11)
C132 C137 C139 116.52(11)
C138 C137 C139 109.84(11)
C132 C137 H137 106.1
C138 C137 H137 106.1
C139 C137 H137 106.1
C137 C138 H13B 109.5
C137 C138 H13C 109.5
H13B C138 H13C 109.5
C137 C138 H13D 109.5
H13B C138 H13D 109.5
H13C C138 H13D 109.5
C137 C139 H13E 109.5
C137 C139 H13F 109.5
H13E C139 H13F 109.5
C137 C139 H13G 109.5
H13E C139 H13G 109.5
H13F C139 H13G 109.5
C134 C140 C142 111.17(13)
C134 C140 C141 111.65(12)
C142 C140 C141 110.26(14)
C134 C140 H140 107.9
C142 C140 H140 107.9
C141 C140 H140 107.9
C140 C141 H14C 109.5
C140 C141 H14D 109.5
H14C C141 H14D 109.5
C140 C141 H14E 109.5
H14C C141 H14E 109.5
H14D C141 H14E 109.5
C140 C142 H14F 109.5
C140 C142 H14G 109.5
H14F C142 H14G 109.5
C140 C142 H14H 109.5
H14F C142 H14H 109.5
H14G C142 H14H 109.5
C136 C143 C145 110.63(11)
C136 C143 C144 113.02(11)
C145 C143 C144 107.71(11)
C136 C143 H143 108.5
C145 C143 H143 108.5
C144 C143 H143 108.5
C143 C144 H14I 109.5
C143 C144 H14J 109.5
H14I C144 H14J 109.5
C143 C144 H14K 109.5
H14I C144 H14K 109.5
H14J C144 H14K 109.5
C143 C145 H14L 109.5
C143 C145 H14M 109.5
H14L C145 H14M 109.5
C143 C145 H14N 109.5
H14L C145 H14N 109.5
H14M C145 H14N 109.5
C156 C151 C152 117.59(12)
C156 C151 C133 120.86(12)
C152 C151 C133 121.35(11)
C153 C152 C151 120.95(13)
C153 C152 H152 119.5
C151 C152 H152 119.5
C152 C153 C154 121.23(14)
C152 C153 H153 119.4
C154 C153 H153 119.4
C155 C154 C153 117.88(13)
C155 C154 C157 120.77(14)
C153 C154 C157 121.35(15)
C58A C157 C154 117.6(6)
C154 C157 C158 112.0(3)
C154 C157 H15B 109.2
C158 C157 H15B 109.2
C154 C157 H15C 109.2
C158 C157 H15C 109.2
H15B C157 H15C 107.9
C58A C157 H15D 107.9
C154 C157 H15D 107.9
C58A C157 H15E 107.9
C154 C157 H15E 107.9
H15D C157 H15E 107.2
C159 C158 C157 116.3(6)
C159 C158 H15Y 108.2
C157 C158 H15Y 108.2
C159 C158 H15Z 108.2
C157 C158 H15Z 108.2
H15Y C158 H15Z 107.4
C160 C159 C158 114.9(3)
C160 C159 H15F 108.5
C158 C159 H15F 108.5
C160 C159 H15G 108.5
C158 C159 H15G 108.5
H15F C159 H15G 107.5
C159 C160 H16C 109.5
C159 C160 H16D 109.5
H16C C160 H16D 109.5
C159 C160 H16E 109.5
H16C C160 H16E 109.5
H16D C160 H16E 109.5
C157 C58A C59A 111.3(9)
C157 C58A H58C 109.4
C59A C58A H58C 109.4
C157 C58A H58D 109.4
C59A C58A H58D 109.4
H58C C58A H58D 108.0
C60A C59A C58A 110.2(6)
C60A C59A H59C 109.6
C58A C59A H59C 109.6
C60A C59A H59D 109.6
C58A C59A H59D 109.6
H59C C59A H59D 108.1
C59A C60A H60D 109.5
C59A C60A H60E 109.5
H60D C60A H60E 109.5
C59A C60A H60F 109.5
H60D C60A H60F 109.5
H60E C60A H60F 109.5
C154 C155 C156 121.10(13)
C154 C155 H155 119.4
C156 C155 H155 119.4
C151 C156 C155 121.20(13)
C151 C156 H156 119.4
C155 C156 H156 119.4

loop_
_geom_bond_atom_site_label_1
_geom_bond_atom_site_label_2
_geom_bond_distance
P1 C21 1.8664(13)
P1 C11 1.8984(13)
P1 C1 1.9026(13)
O1 C22 1.3725(16)
O1 C27 1.4178(17)
O2 C25 1.3756(16)
O2 C28 1.4229(18)
C1 C9 1.537(2)
C1 C2 1.5454(19)
C1 C8 1.566(2)
C2 C3 1.538(2)
C2 H2A 0.9900
C2 H2B 0.9900
C3 C4 1.526(2)
C3 C10 1.542(3)
C3 H3A 1.0000
C4 C5 1.533(2)
C4 H4A 0.9900
C4 H4B 0.9900
C5 C6 1.537(3)
C5 C9 1.541(2)
C5 H5A 1.0000
C6 C7 1.522(3)
C6 H6A 0.9900
C6 H6B 0.9900
C7 C8 1.531(2)
C7 C10 1.538(2)
C7 H7A 1.0000
C8 H8A 0.9900
C8 H8B 0.9900
C9 H9A 0.9900
C9 H9B 0.9900
C10 H10A 0.9900
C10 H10B 0.9900
C11 C19 1.5397(19)
C11 C12 1.5402(19)
C11 C18 1.547(2)
C12 C13 1.545(2)
C12 H12A 0.9900
C12 H12B 0.9900
C13 C14 1.530(2)
C13 C20 1.532(2)
C13 H13A 1.0000
C14 C15 1.526(2)
C14 H14A 0.9900
C14 H14B 0.9900
C15 C16 1.535(3)
C15 C19 1.546(2)
C15 H15A 1.0000
C16 C17 1.531(3)
C16 H16A 0.9900
C16 H16B 0.9900
C17 C20 1.521(2)
C17 C18 1.540(2)
C17 H17A 1.0000
C18 H18A 0.9900
C18 H18B 0.9900
C19 H19A 0.9900
C19 H19B 0.9900
C20 H20A 0.9900
C20 H20B 0.9900
C21 C22 1.4130(17)
C21 C26 1.4203(17)
C22 C23 1.3800(18)
C23 C24 1.390(2)
C23 H23 0.9500
C24 C25 1.3812(18)
C24 H24 0.9500
C25 C26 1.4133(17)
C26 C31 1.5097(17)
C27 H27A 0.9800
C27 H27B 0.9800
C27 H27C 0.9800
C28 H28A 0.9800
C28 H28B 0.9800
C28 H28C 0.9800
C31 C36 1.4079(17)
C31 C32 1.4210(16)
C32 C33 1.4134(17)
C32 C37 1.5292(18)
C33 C34 1.4043(18)
C33 C51 1.5047(17)
C34 C35 1.3911(18)
C34 C40 1.5218(18)
C35 C36 1.3920(18)
C35 H35 0.9500
C36 C43 1.5226(18)
C37 C39 1.5312(19)
C37 C38 1.539(2)
C37 H37 1.0000
C38 H38A 0.9800
C38 H38B 0.9800
C38 H38C 0.9800
C39 H39A 0.9800
C39 H39B 0.9800
C39 H39C 0.9800
C40 C42 1.532(2)
C40 C41 1.537(2)
C40 H40 1.0000
C41 H41A 0.9800
C41 H41B 0.9800
C41 H41C 0.9800
C42 H42A 0.9800
C42 H42B 0.9800
C42 H42C 0.9800
C43 C45 1.537(2)
C43 C44 1.543(2)
C43 H43 1.0000
C44 H44A 0.9800
C44 H44B 0.9800
C44 H44C 0.9800
C45 H45A 0.9800
C45 H45B 0.9800
C45 H45C 0.9800
C51 C52 1.3964(18)
C51 C56 1.3982(19)
C52 C53 1.3971(19)
C52 H52 0.9500
C53 C54 1.390(2)
C53 H53 0.9500
C54 C55 1.396(2)
C54 C57 1.514(2)
C57 C58 1.530(2)
C57 H57A 0.9900
C57 H57B 0.9900
C58 C59 1.507(3)
C58 H58A 0.9900
C58 H58B 0.9900
C59 C60 1.532(3)
C59 H59A 0.9900
C59 H59B 0.9900
C60 H60A 0.9800
C60 H60B 0.9800
C60 H60C 0.9800
C55 C56 1.3953(19)
C55 H55 0.9500
C56 H56 0.9500
P2 C121 1.8637(13)
P2 C111 1.8887(13)
P2 C101 1.9195(13)
O3 C122 1.3739(16)
O3 C127 1.4184(17)
O4 C125 1.3775(16)
O4 C128 1.4286(17)
C101 C109 1.5468(18)
C101 C108 1.5520(19)
C101 C102 1.5523(19)
C102 C103 1.545(2)
C102 H10C 0.9900
C102 H10D 0.9900
C103 C110 1.528(3)
C103 C104 1.541(2)
C103 H10E 1.0000
C104 C105 1.529(2)
C104 H10F 0.9900
C104 H10G 0.9900
C105 C106 1.541(2)
C105 C109 1.5437(19)
C105 H10H 1.0000
C106 C107 1.534(2)
C106 H10I 0.9900
C106 H10J 0.9900
C107 C110 1.524(2)
C107 C108 1.5368(19)
C107 H10K 1.0000
C108 H10L 0.9900
C108 H10M 0.9900
C109 H10N 0.9900
C109 H10O 0.9900
C110 H11A 0.9900
C110 H11B 0.9900
C111 C112 1.5354(19)
C111 C118 1.546(2)
C111 C119 1.553(2)
C112 C113 1.547(2)
C112 H11C 0.9900
C112 H11D 0.9900
C113 C114 1.522(3)
C113 C120 1.536(3)
C113 H11E 1.0000
C114 C115 1.527(2)
C114 H11F 0.9900
C114 H11G 0.9900
C115 C116 1.533(2)
C115 C119 1.535(2)
C115 H11H 1.0000
C116 C117 1.532(3)
C116 H11I 0.9900
C116 H11J 0.9900
C117 C120 1.531(3)
C117 C118 1.536(2)
C117 H11K 1.0000
C118 H11L 0.9900
C118 H11M 0.9900
C119 H11N 0.9900
C119 H11O 0.9900
C120 H12I 0.9900
C120 H12J 0.9900
C121 C122 1.4143(16)
C121 C126 1.4214(17)
C122 C123 1.3834(18)
C123 C124 1.387(2)
C123 H123 0.9500
C124 C125 1.3893(18)
C124 H124 0.9500
C125 C126 1.4138(17)
C126 C131 1.5176(16)
C127 H12C 0.9800
C127 H12D 0.9800
C127 H12E 0.9800
C128 H12F 0.9800
C128 H12G 0.9800
C128 H12H 0.9800
C131 C136 1.4099(16)
C131 C132 1.4196(16)
C132 C133 1.4134(17)
C132 C137 1.5290(17)
C133 C134 1.4042(17)
C133 C151 1.5021(17)
C134 C135 1.3927(18)
C134 C140 1.5274(18)
C135 C136 1.3923(17)
C135 H135 0.9500
C136 C143 1.5254(17)
C137 C138 1.5352(19)
C137 C139 1.5357(18)
C137 H137 1.0000
C138 H13B 0.9800
C138 H13C 0.9800
C138 H13D 0.9800
C139 H13E 0.9800
C139 H13F 0.9800
C139 H13G 0.9800
C140 C142 1.528(2)
C140 C141 1.529(2)
C140 H140 1.0000
C141 H14C 0.9800
C141 H14D 0.9800
C141 H14E 0.9800
C142 H14F 0.9800
C142 H14G 0.9800
C142 H14H 0.9800
C143 C145 1.531(2)
C143 C144 1.5392(19)
C143 H143 1.0000
C144 H14I 0.9800
C144 H14J 0.9800
C144 H14K 0.9800
C145 H14L 0.9800
C145 H14M 0.9800
C145 H14N 0.9800
C151 C156 1.3953(18)
C151 C152 1.4006(19)
C152 C153 1.3920(19)
C152 H152 0.9500
C153 C154 1.396(2)
C153 H153 0.9500
C154 C155 1.389(2)
C154 C157 1.513(2)
C157 C58A 1.505(6)
C157 C158 1.545(4)
C157 H15B 0.9900
C157 H15C 0.9900
C157 H15D 0.9900
C157 H15E 0.9900
C158 C159 1.538(10)
C158 H15Y 0.9900
C158 H15Z 0.9900
C159 C160 1.519(4)
C159 H15F 0.9900
C159 H15G 0.9900
C160 H16C 0.9800
C160 H16D 0.9800
C160 H16E 0.9800
C58A C59A 1.528(13)
C58A H58C 0.9900
C58A H58D 0.9900
C59A C60A 1.513(7)
C59A H59C 0.9900
C59A H59D 0.9900
C60A H60D 0.9800
C60A H60E 0.9800
C60A H60F 0.9800
C155 C156 1.3961(19)
C155 H155 0.9500
C156 H156 0.9500
